data_2205554
loop_
_publ_author_name
'Christopher L. Brown'
'Sarah J. Atkinson'
'Peter C. Healy'

_publ_section_title
;
 Succinimido 4-(<i>N</i>-maleimidomethyl)cyclohexanecarboxylate
;
_journal_issue 4
_journal_name_full 'Acta Crystallographica Section E'
_journal_page_first o1203
_journal_page_last o1204
_journal_paper_doi 10.1107/S1600536805009074
_journal_volume 61
_journal_year 2005
_chemical_formula_iupac 'C16 H18 N2 O6'
_chemical_formula_moiety 'C16 H18 N2 O6'
_chemical_formula_sum 'C16 H18 N2 O6'
_chemical_formula_weight 334.32
_chemical_name_common
;
Succinimido 4-(N-maleimidomethyl)cyclohexanecarboxylate
;
_chemical_name_systematic
;
2,5-dioxo-3-pyrrolidin-1-yl
4-[(2,5-dioxo-3-pyrrolin-1-yl)methyl]cyclohexanecarboxylate
;
_space_group_IT_number 61
_symmetry_cell_setting orthorhombic
_symmetry_space_group_name_Hall '-P 2ac 2ab'
_symmetry_space_group_name_H-M 'P b c a'
_atom_sites_solution_hydrogens geom
_atom_sites_solution_primary direct
_atom_sites_solution_secondary difmap
_cell_angle_alpha 90
_cell_angle_beta 90
_cell_angle_gamma 90
_cell_formula_units_Z 8
_cell_length_a 20.203(5)
_cell_length_b 17.021(6)
_cell_length_c 9.643(3)
_cell_measurement_reflns_used 25
_cell_measurement_temperature 295
_cell_measurement_theta_max 17.3
_cell_measurement_theta_min 12.7
_cell_volume 3316.0(18)
_computing_cell_refinement 'MSC/AFC7 Diffractometer Control Software for Windows'
_computing_data_collection
;
MSC/AFC7 Diffractometer Control Software for Windows
(Molecular Structure Corporation, 1999)
;
_computing_data_reduction 'TEXSAN for Windows (Molecular Structure Corporation, 2001)'
_computing_molecular_graphics 'ORTEP-3 (Farrugia, 1997)'
_computing_publication_material 'TEXSAN for Windows and PLATON (Spek, 2003)'
_computing_structure_refinement 'TEXSAN for Windows and SHELXL97 (Sheldrick, 1997)'
_computing_structure_solution 'TEXSAN for Windows'
_diffrn_ambient_temperature 295
_diffrn_measured_fraction_theta_full 0.999
_diffrn_measured_fraction_theta_max 0.999
_diffrn_measurement_device 'Rigaku AFC-7R'
_diffrn_measurement_method \w
_diffrn_radiation_monochromator graphite
_diffrn_radiation_source 'Rigaku rotating anode'
_diffrn_radiation_type 'Mo K\a'
_diffrn_radiation_wavelength 0.7107
_diffrn_reflns_av_R_equivalents 0.0320
_diffrn_reflns_av_sigmaI/netI 0.0556
_diffrn_reflns_limit_h_max 26
_diffrn_reflns_limit_h_min 0
_diffrn_reflns_limit_k_max 22
_diffrn_reflns_limit_k_min -10
_diffrn_reflns_limit_l_max 12
_diffrn_reflns_limit_l_min -5
_diffrn_reflns_number 4776
_diffrn_reflns_reduction_process ' ?'
_diffrn_reflns_theta_full 27.50
_diffrn_reflns_theta_max 27.50
_diffrn_reflns_theta_min 2.63
_diffrn_standards_decay_% 0.05
_diffrn_standards_interval_count 150
_diffrn_standards_number 3
_exptl_absorpt_coefficient_mu 0.104
_exptl_absorpt_correction_type none
_exptl_crystal_colour colorless
_exptl_crystal_density_diffrn 1.339
_exptl_crystal_density_method 'not measured'
_exptl_crystal_description prismatic
_exptl_crystal_F_000 1408
_exptl_crystal_size_max 0.50
_exptl_crystal_size_mid 0.30
_exptl_crystal_size_min 0.30
_refine_diff_density_max 0.150
_refine_diff_density_min -0.230
_refine_ls_extinction_method none
_refine_ls_goodness_of_fit_ref 1.010
_refine_ls_hydrogen_treatment constr
_refine_ls_matrix_type full
_refine_ls_number_parameters 217
_refine_ls_number_reflns 3816
_refine_ls_number_restraints 0
_refine_ls_restrained_S_all 1.010
_refine_ls_R_factor_all 0.1201
_refine_ls_R_factor_gt 0.0425
_refine_ls_shift/su_max 0.001
_refine_ls_shift/su_mean 0.000
_refine_ls_structure_factor_coef Fsqd
_refine_ls_weighting_details 'calc w = 1/[\s^2^(Fo^2^)+(0.0582P)^2^] where P = (Fo^2^+2Fc^2^)/3'
_refine_ls_weighting_scheme calc
_refine_ls_wR_factor_gt 0.1063
_refine_ls_wR_factor_ref 0.1320
_reflns_number_gt 1926
_reflns_number_total 3816
_reflns_threshold_expression I>2\s(I)
_cod_data_source_file lh6393.cif
_cod_data_source_block I
_cod_depositor_comments
;
The following automatic conversions were performed:
'_symmetry_cell_setting' value 'Orthorhombic' changed to 'orthorhombic'
according to '/home/saulius/struct/CIF-dictionaries/cif_core.dic'
dictionary named 'cif_core.dic' version 2.4.1 from 2010-06-29.

Automatic conversion script
Id: cif_fix_enum 1527 2010-12-29 10:47:43Z saulius 

The following automatic conversions were performed:

'_symmetry_cell_setting' value 'Orthorhombic' changed to
'orthorhombic' according to
/home/saulius/struct/CIF-dictionaries/cif_core.dic dictionary named
'cif_core.dic' version 2.4.1 from 2010-06-29.

Automatic conversion script
Id: cif_fix_values 1715 2011-07-08 13:25:40Z adriana 
;
_cod_database_code 2205554
_cod_database_fobs_code 2205554

loop_
_symmetry_equiv_pos_site_id
_symmetry_equiv_pos_as_xyz
1 x,y,z
2 1/2-x,-y,1/2+z
3 1/2+x,1/2-y,-z
4 -x,1/2+y,1/2-z
5 -x,-y,-z
6 1/2+x,y,1/2-z
7 1/2-x,1/2+y,z
8 x,1/2-y,1/2+z

loop_
_atom_site_aniso_label
_atom_site_aniso_U_11
_atom_site_aniso_U_22
_atom_site_aniso_U_33
_atom_site_aniso_U_12
_atom_site_aniso_U_13
_atom_site_aniso_U_23
O1 0.0627(10) 0.0780(11) 0.0882(12) -0.0282(8) 0.0077(9) -0.0039(9)
O2 0.0824(11) 0.0539(9) 0.0793(11) -0.0131(8) 0.0183(9) -0.0151(9)
O3 0.0379(7) 0.0711(9) 0.0515(8) 0.0163(6) 0.0061(6) 0.0025(7)
O4 0.0773(12) 0.1376(16) 0.0520(10) 0.0493(11) 0.0069(9) 0.0060(10)
O5 0.0715(11) 0.0660(11) 0.1087(14) 0.0052(9) 0.0171(10) 0.0226(10)
O6 0.0672(10) 0.0668(10) 0.0829(12) 0.0049(8) 0.0221(9) 0.0184(9)
N1 0.0350(8) 0.0486(9) 0.0599(10) 0.0074(7) 0.0097(8) -0.0019(8)
N2 0.0344(8) 0.0522(9) 0.0552(10) 0.0074(7) 0.0051(8) 0.0030(8)
C1 0.0432(11) 0.0526(12) 0.0525(12) -0.0026(10) -0.0040(10) 0.0038(10)
C2 0.0540(12) 0.0477(11) 0.0520(12) 0.0048(10) 0.0030(10) 0.0007(9)
C3 0.0456(12) 0.0566(13) 0.0731(15) 0.0032(10) 0.0184(11) -0.0007(11)
C4 0.0418(11) 0.0495(11) 0.0515(12) -0.0002(9) 0.0051(9) 0.0015(9)
C5 0.0419(11) 0.0624(13) 0.0550(13) 0.0115(10) 0.0020(10) 0.0040(11)
C6 0.0381(10) 0.0546(12) 0.0481(11) 0.0102(9) 0.0036(9) 0.0039(9)
C7 0.0300(9) 0.0639(13) 0.0646(13) 0.0032(9) -0.0048(9) 0.0012(11)
C8 0.0359(10) 0.0561(12) 0.0625(13) 0.0055(9) -0.0101(10) -0.0074(10)
C9 0.0319(9) 0.0461(11) 0.0487(11) 0.0038(8) -0.0039(8) 0.0024(9)
C10 0.0327(9) 0.0523(11) 0.0629(13) -0.0013(8) 0.0000(10) -0.0043(10)
C11 0.0412(11) 0.0580(13) 0.0670(14) 0.0023(10) 0.0016(10) -0.0146(10)
C12 0.0412(11) 0.0588(13) 0.0564(12) 0.0065(9) -0.0043(9) -0.0050(10)
C13 0.0490(12) 0.0594(13) 0.0565(13) 0.0121(10) 0.0121(10) 0.0019(11)
C14 0.0446(12) 0.0833(17) 0.0649(14) 0.0238(12) -0.0006(11) 0.0021(13)
C15 0.0334(10) 0.0819(17) 0.0803(17) 0.0068(11) 0.0085(11) -0.0092(14)
C16 0.0422(11) 0.0621(14) 0.0529(13) 0.0077(10) 0.0134(9) -0.0006(10)

loop_
_atom_site_label
_atom_site_fract_x
_atom_site_fract_y
_atom_site_fract_z
_atom_site_U_iso_or_equiv
_atom_site_thermal_displace_type
_atom_site_occupancy
_atom_site_type_symbol
O1 1.01335(8) 0.12423(9) 0.71523(18) 0.0763(6) Uani 1.000 O
O2 1.13009(8) 0.35109(8) 0.75828(17) 0.0719(6) Uani 1.000 O
O3 1.01468(6) 0.27223(8) 0.83813(14) 0.0535(5) Uani 1.000 O
O4 0.96263(8) 0.31438(11) 0.64521(16) 0.0890(7) Uani 1.000 O
O5 0.70698(8) 0.61940(9) 0.91231(19) 0.0821(7) Uani 1.000 O
O6 0.65424(7) 0.38235(9) 1.09544(17) 0.0723(6) Uani 1.000 O
N1 1.06275(7) 0.24343(9) 0.74894(18) 0.0478(5) Uani 1.000 N
N2 0.69835(7) 0.49801(9) 1.01501(17) 0.0473(5) Uani 1.000 N
C1 1.05851(10) 0.16876(12) 0.6942(2) 0.0494(7) Uani 1.000 C
C2 1.11881(10) 0.15878(11) 0.6077(2) 0.0512(7) Uani 1.000 C
C3 1.15952(10) 0.23267(12) 0.6275(2) 0.0584(8) Uani 1.000 C
C4 1.11900(9) 0.28542(12) 0.7176(2) 0.0476(7) Uani 1.000 C
C5 0.96279(10) 0.30890(12) 0.7679(2) 0.0531(7) Uani 1.000 C
C6 0.91403(9) 0.33876(12) 0.8710(2) 0.0469(6) Uani 1.000 C
C7 0.93364(8) 0.42123(12) 0.9170(2) 0.0528(7) Uani 1.000 C
C8 0.88372(9) 0.45344(11) 1.0203(2) 0.0515(7) Uani 1.000 C
C9 0.81396(8) 0.45481(11) 0.96089(18) 0.0422(6) Uani 1.000 C
C10 0.79422(9) 0.37305(11) 0.9124(2) 0.0493(6) Uani 1.000 C
C11 0.84403(10) 0.33872(12) 0.8104(2) 0.0554(7) Uani 1.000 C
C12 0.76603(9) 0.48919(11) 1.0666(2) 0.0521(7) Uani 1.000 C
C13 0.67435(11) 0.56317(13) 0.9443(2) 0.0550(7) Uani 1.000 C
C14 0.60298(10) 0.54691(14) 0.9182(2) 0.0643(8) Uani 1.000 C
C15 0.58844(10) 0.47784(14) 0.9681(3) 0.0652(9) Uani 1.000 C
C16 0.64840(9) 0.44385(13) 1.0346(2) 0.0524(7) Uani 1.000 C
H2A 1.10700 0.15230 0.51310 0.0570 Uiso 1.000 H
H2B 1.14310 0.11390 0.63790 0.0570 Uiso 1.000 H
H3A 1.16780 0.25680 0.53990 0.0660 Uiso 1.000 H
H3B 1.20060 0.22050 0.67040 0.0660 Uiso 1.000 H
H6 0.91490 0.30480 0.94920 0.0520 Uiso 1.000 H
H7A 0.93490 0.45480 0.83800 0.0590 Uiso 1.000 H
H7B 0.97630 0.41940 0.95820 0.0590 Uiso 1.000 H
H8A 0.88440 0.42070 1.10110 0.0590 Uiso 1.000 H
H8B 0.89640 0.50510 1.04580 0.0590 Uiso 1.000 H
H9 0.81410 0.48810 0.88170 0.0480 Uiso 1.000 H
H10A 0.79180 0.33910 0.99090 0.0560 Uiso 1.000 H
H10B 0.75230 0.37540 0.86870 0.0560 Uiso 1.000 H
H11A 0.84390 0.36930 0.72800 0.0610 Uiso 1.000 H
H11B 0.83200 0.28610 0.78890 0.0610 Uiso 1.000 H
H12A 0.76470 0.45500 1.14490 0.0590 Uiso 1.000 H
H12B 0.78170 0.53900 1.09400 0.0590 Uiso 1.000 H
H14 0.57280 0.58070 0.87200 0.0740 Uiso 1.000 H
H15 0.54590 0.45340 0.96460 0.0730 Uiso 1.000 H

loop_
_atom_type_symbol
_atom_type_description
_atom_type_scat_dispersion_real
_atom_type_scat_dispersion_imag
_atom_type_scat_source
O O 0.0106 0.0060 'International Tables Vol C Tables 4.2.6.8 and 6.1.1.4'
N N 0.0061 0.0033 'International Tables Vol C Tables 4.2.6.8 and 6.1.1.4'
H H 0.0000 0.0000 'International Tables Vol C Tables 4.2.6.8 and 6.1.1.4'
C C 0.0033 0.0016 'International Tables Vol C Tables 4.2.6.8 and 6.1.1.4'

loop_
_geom_angle_atom_site_label_1
_geom_angle_atom_site_label_2
_geom_angle_atom_site_label_3
_geom_angle
_geom_angle_publ_flag
N1 O3 C5 112.53(14) yes
O3 N1 C1 121.31(15) yes
O3 N1 C4 122.07(15) yes
C1 N1 C4 116.49(16) yes
C12 N2 C13 125.11(16) yes
C12 N2 C16 124.65(16) yes
C13 N2 C16 110.20(16) yes
O1 C1 N1 124.28(19) yes
O1 C1 C2 130.10(19) yes
N1 C1 C2 105.62(16) yes
C1 C2 C3 106.23(16) no
C2 C3 C4 105.95(16) no
O2 C4 N1 124.30(18) yes
O2 C4 C3 130.14(18) yes
N1 C4 C3 105.55(16) yes
O3 C5 O4 121.40(18) yes
O3 C5 C6 109.01(15) yes
O4 C5 C6 129.57(19) yes
C5 C6 C7 109.67(16) no
C5 C6 C11 110.87(16) no
C7 C6 C11 110.59(16) no
C6 C7 C8 110.51(15) no
C7 C8 C9 111.93(15) no
C8 C9 C10 110.15(15) no
C8 C9 C12 110.05(15) no
C10 C9 C12 112.99(15) no
C9 C10 C11 112.09(15) no
C6 C11 C10 111.33(16) no
N2 C12 C9 113.96(15) yes
O5 C13 N2 124.8(2) yes
O5 C13 C14 129.4(2) yes
N2 C13 C14 105.81(18) yes
C13 C14 C15 108.86(19) no
C14 C15 C16 109.04(18) no
O6 C16 N2 125.10(17) yes
O6 C16 C15 128.83(19) yes
N2 C16 C15 106.06(18) yes
C1 C2 H2A 110.00 no
C1 C2 H2B 110.00 no
C3 C2 H2A 111.00 no
C3 C2 H2B 110.00 no
H2A C2 H2B 109.00 no
C2 C3 H3A 110.00 no
C2 C3 H3B 110.00 no
C4 C3 H3A 111.00 no
C4 C3 H3B 111.00 no
H3A C3 H3B 109.00 no
C5 C6 H6 108.00 no
C7 C6 H6 109.00 no
C11 C6 H6 109.00 no
C6 C7 H7A 109.00 no
C6 C7 H7B 109.00 no
C8 C7 H7A 109.00 no
C8 C7 H7B 110.00 no
H7A C7 H7B 109.00 no
C7 C8 H8A 108.00 no
C7 C8 H8B 109.00 no
C9 C8 H8A 109.00 no
C9 C8 H8B 109.00 no
H8A C8 H8B 109.00 no
C8 C9 H9 108.00 no
C10 C9 H9 107.00 no
C12 C9 H9 108.00 no
C9 C10 H10A 109.00 no
C9 C10 H10B 109.00 no
C11 C10 H10A 108.00 no
C11 C10 H10B 109.00 no
H10A C10 H10B 109.00 no
C6 C11 H11A 109.00 no
C6 C11 H11B 109.00 no
C10 C11 H11A 109.00 no
C10 C11 H11B 109.00 no
H11A C11 H11B 109.00 no
N2 C12 H12A 108.00 no
N2 C12 H12B 108.00 no
C9 C12 H12A 108.00 no
C9 C12 H12B 109.00 no
H12A C12 H12B 110.00 no
C13 C14 H14 126.00 no
C15 C14 H14 125.00 no
C14 C15 H15 126.00 no
C16 C15 H15 125.00 no

loop_
_geom_bond_atom_site_label_1
_geom_bond_atom_site_label_2
_geom_bond_distance
_geom_bond_publ_flag
O1 C1 1.203(3) yes
O2 C4 1.206(2) yes
O3 N1 1.387(2) yes
O3 C5 1.395(2) yes
O4 C5 1.187(3) yes
O5 C13 1.202(3) yes
O6 C16 1.206(3) yes
N1 C1 1.379(3) yes
N1 C4 1.376(2) yes
N2 C12 1.463(2) yes
N2 C13 1.389(3) yes
N2 C16 1.380(3) yes
C1 C2 1.486(3) no
C2 C3 1.515(3) no
C3 C4 1.494(3) no
C5 C6 1.489(3) no
C6 C7 1.525(3) no
C6 C11 1.530(3) no
C7 C8 1.520(3) no
C8 C9 1.522(3) no
C9 C10 1.521(3) no
C9 C12 1.523(3) no
C10 C11 1.524(3) no
C13 C14 1.490(3) no
C14 C15 1.304(3) no
C15 C16 1.488(3) no
C2 H2A 0.9500 no
C2 H2B 0.9500 no
C3 H3A 0.9500 no
C3 H3B 0.9500 no
C6 H6 0.9500 no
C7 H7A 0.9500 no
C7 H7B 0.9500 no
C8 H8A 0.9600 no
C8 H8B 0.9500 no
C9 H9 0.9500 no
C10 H10A 0.9500 no
C10 H10B 0.9500 no
C11 H11A 0.9500 no
C11 H11B 0.9500 no
C12 H12A 0.9500 no
C12 H12B 0.9400 no
C14 H14 0.9500 no
C15 H15 0.9600 no

loop_
_geom_contact_atom_site_label_1
_geom_contact_atom_site_label_2
_geom_contact_distance
_geom_contact_site_symmetry_2
_geom_contact_publ_flag
O1 O3 2.784(2) . no
O1 C5 3.344(3) . no
O1 C14 3.330(3) 7_645 no
O1 C7 3.386(3) 8_554 no
O2 C2 3.381(3) 8_555 no
O2 C16 3.257(3) 6_556 no
O2 O3 2.798(2) . no
O2 C15 3.182(3) 6_556 no
O3 O1 2.784(2) . no
O3 O2 2.798(2) . no
O4 N1 2.559(2) . no
O4 C1 3.181(3) . no
O4 C4 3.273(3) . no
O5 C3 3.338(3) 4_756 no
O6 C3 3.335(3) 6_456 no
O6 N1 3.202(2) 3_457 no
O6 C10 3.337(3) . no
O6 C1 2.935(3) 3_457 no
O6 C3 3.314(3) 3_457 no
O6 C2 3.033(3) 3_457 no
O1 H14 2.4200 7_645 no
O1 H7B 2.6900 8_554 no
O2 H2A 2.5000 8_555 no
O2 H10B 2.7900 6_556 no
O3 H2A 2.8200 8_555 no
O3 H7B 2.8700 . no
O4 H11A 2.7000 . no
O5 H12B 2.6900 . no
O5 H3B 2.6600 4_756 no
O6 H2B 2.5800 3_457 no
O6 H12A 2.6000 . no
O6 H3A 2.5200 6_456 no
N1 O4 2.559(2) . no
N1 O6 3.202(2) 3_557 no
N2 H10B 2.7400 . no
C1 O4 3.181(3) . no
C1 O6 2.935(3) 3_557 no
C2 O6 3.033(3) 3_557 no
C2 O2 3.381(3) 8_554 no
C3 O5 3.338(3) 4_746 no
C3 O6 3.314(3) 3_557 no
C3 O6 3.335(3) 6_556 no
C4 O4 3.273(3) . no
C5 O1 3.344(3) . no
C7 O1 3.386(3) 8_555 no
C10 C16 3.394(3) . no
C10 O6 3.337(3) . no
C14 O1 3.330(3) 7_655 no
C15 O2 3.182(3) 6_456 no
C16 C10 3.394(3) . no
C16 O2 3.257(3) 6_456 no
C2 H8B 3.0200 4_746 no
C3 H10B 3.0700 6_556 no
C4 H2A 3.0500 8_555 no
C9 H2B 3.0000 4_756 no
C13 H11A 2.9900 2_665 no
C15 H15 3.0300 5_667 no
C16 H10B 2.8800 . no
H2A H8B 2.5700 4_746 no
H2A O2 2.5000 8_554 no
H2A O3 2.8200 8_554 no
H2A C4 3.0500 8_554 no
H2B O6 2.5800 3_557 no
H2B C9 3.0000 4_746 no
H2B H9 2.3200 4_746 no
H3A O6 2.5200 6_556 no
H3B O5 2.6600 4_746 no
H6 H8A 2.5300 . no
H6 H10A 2.5900 . no
H7A H9 2.5400 . no
H7A H11A 2.5700 . no
H7B O3 2.8700 . no
H7B O1 2.6900 8_555 no
H8A H6 2.5300 . no
H8A H10A 2.5600 . no
H8A H12A 2.5200 . no
H8B H12B 2.4300 . no
H8B C2 3.0200 4_756 no
H8B H2A 2.5700 4_756 no
H9 H7A 2.5400 . no
H9 H11A 2.5800 . no
H9 H2B 2.3200 4_756 no
H10A H6 2.5900 . no
H10A H8A 2.5600 . no
H10A H12A 2.5300 . no
H10B N2 2.7400 . no
H10B C16 2.8800 . no
H10B O2 2.7900 6_456 no
H10B C3 3.0700 6_456 no
H11A O4 2.7000 . no
H11A H7A 2.5700 . no
H11A H9 2.5800 . no
H11A C13 2.9900 2_664 no
H12A O6 2.6000 . no
H12A H8A 2.5200 . no
H12A H10A 2.5300 . no
H12B O5 2.6900 . no
H12B H8B 2.4300 . no
H14 O1 2.4200 7_655 no
H15 C15 3.0300 5_667 no
H15 H15 2.5300 5_667 no

loop_
_geom_hbond_atom_site_label_D
_geom_hbond_atom_site_label_H
_geom_hbond_atom_site_label_A
_geom_hbond_site_symmetry_A
_geom_hbond_distance_DH
_geom_hbond_distance_HA
_geom_hbond_distance_DA
_geom_hbond_angle_DHA
_geom_hbond_publ_flag
C2 H2A O2 8_554 0.95 2.50 3.381(3) 154 yes
C2 H2B O6 3_557 0.95 2.58 3.033(3) 109 yes
C3 H3A O6 6_556 0.95 2.52 3.335(3) 144 yes
C12 H12A O6 . 0.95 2.60 2.913(3) 100 yes
C14 H14 O1 7_655 0.95 2.42 3.330(3) 160 yes

loop_
_geom_torsion_atom_site_label_1
_geom_torsion_atom_site_label_2
_geom_torsion_atom_site_label_3
_geom_torsion_atom_site_label_4
_geom_torsion
_geom_torsion_publ_flag
C5 O3 N1 C1 -88.6(2) no
C5 O3 N1 C4 95.7(2) no
N1 O3 C5 O4 -1.1(3) no
N1 O3 C5 C6 -179.35(15) no
O3 N1 C1 O1 2.1(3) no
O3 N1 C1 C2 -178.74(15) no
C4 N1 C1 O1 178.0(2) no
C4 N1 C1 C2 -2.8(2) no
O3 N1 C4 O2 -3.7(3) no
O3 N1 C4 C3 176.27(15) no
C1 N1 C4 O2 -179.54(19) no
C1 N1 C4 C3 0.4(2) no
C13 N2 C12 C9 -87.4(2) no
C16 N2 C12 C9 95.3(2) no
C12 N2 C13 O5 2.8(3) no
C12 N2 C13 C14 -177.76(17) no
C16 N2 C13 O5 -179.6(2) no
C16 N2 C13 C14 -0.1(2) no
C12 N2 C16 O6 -0.6(3) no
C12 N2 C16 C15 178.66(18) no
C13 N2 C16 O6 -178.3(2) no
C13 N2 C16 C15 1.0(2) no
N1 C1 C2 C3 4.0(2) no
O1 C1 C2 C3 -176.9(2) no
C1 C2 C3 C4 -3.8(2) no
C2 C3 C4 O2 -177.9(2) no
C2 C3 C4 N1 2.2(2) no
O3 C5 C6 C7 87.80(19) no
O3 C5 C6 C11 -149.79(16) no
O4 C5 C6 C11 32.1(3) no
O4 C5 C6 C7 -90.3(3) no
C5 C6 C7 C8 178.92(15) no
C11 C6 C7 C8 56.3(2) no
C5 C6 C11 C10 -177.11(16) no
C7 C6 C11 C10 -55.2(2) no
C6 C7 C8 C9 -57.5(2) no
C7 C8 C9 C12 -178.71(15) no
C7 C8 C9 C10 56.1(2) no
C12 C9 C10 C11 -178.11(15) no
C8 C9 C12 N2 175.92(15) no
C8 C9 C10 C11 -54.6(2) no
C10 C9 C12 N2 -60.5(2) no
C9 C10 C11 C6 54.9(2) no
O5 C13 C14 C15 178.5(2) no
N2 C13 C14 C15 -1.0(2) no
C13 C14 C15 C16 1.6(3) no
C14 C15 C16 O6 177.6(2) no
C14 C15 C16 N2 -1.7(3) no

loop_
_cod_related_entry_id
_cod_related_entry_database
_cod_related_entry_code
1 ChemSpider 111419
